data_7045459
loop_
_publ_author_name
'Mondal, Amit Kumar'
'Sundararajan, Mahesh'
'Konar, Sanjit'

_publ_section_title
;
 A new series of tetrahedral Co(ii) complexes [CoLX<sub>2</sub>] (X = NCS,
 Cl, Br, I) manifesting single-ion magnet features.
;
_journal_issue 11
_journal_name_full 'Dalton transactions (Cambridge, England : 2003)'
_journal_page_first 3745
_journal_page_last 3754
_journal_paper_doi 10.1039/c7dt04007e
_journal_volume 47
_journal_year 2018
_chemical_formula_moiety 'C39 H32 Br2 Co O P2'
_chemical_formula_sum 'C39 H32 Br2 Co O P2'
_chemical_formula_weight 797.32
_space_group_crystal_system monoclinic
_space_group_IT_number 14
_space_group_name_Hall '-P 2ybc'
_space_group_name_H-M_alt 'P 1 21/c 1'
_symmetry_space_group_name_Hall '-P 2ybc'
_symmetry_space_group_name_H-M 'P 1 21/c 1'
_atom_sites_solution_hydrogens geom
_audit_creation_method SHELXL-2014/6
_audit_update_record
;
2016-03-08 deposited with the CCDC.
2018-01-30 downloaded from the CCDC.
;
_cell_angle_alpha 90
_cell_angle_beta 109.960(5)
_cell_angle_gamma 90
_cell_formula_units_Z 8
_cell_length_a 16.884(2)
_cell_length_b 10.6015(14)
_cell_length_c 40.409(5)
_cell_measurement_reflns_used 9890
_cell_measurement_temperature 140(2)
_cell_measurement_theta_max 25.59
_cell_measurement_theta_min 2.20
_cell_volume 6798.6(15)
_computing_cell_refinement 'Bruker SAINT'
_computing_data_collection 'Bruker APEX2'
_computing_data_reduction 'Bruker SAINT'
_computing_molecular_graphics 'Bruker SHELXTL'
_computing_publication_material 'Bruker SHELXTL'
_computing_structure_refinement 'SHELXL-2014/6 (Sheldrick, 2014)'
_computing_structure_solution 'SHELXS-97 (Sheldrick 2008)'
_diffrn_ambient_temperature 140(2)
_diffrn_measured_fraction_theta_full 0.999
_diffrn_measured_fraction_theta_max 0.989
_diffrn_measurement_device_type 'Bruker APEX-II CCD'
_diffrn_measurement_method '\f and \w scans'
_diffrn_radiation_type MoK\a
_diffrn_radiation_wavelength 0.71073
_diffrn_reflns_av_R_equivalents 0.1156
_diffrn_reflns_av_unetI/netI 0.1654
_diffrn_reflns_Laue_measured_fraction_full 0.999
_diffrn_reflns_Laue_measured_fraction_max 0.989
_diffrn_reflns_limit_h_max 22
_diffrn_reflns_limit_h_min -22
_diffrn_reflns_limit_k_max 12
_diffrn_reflns_limit_k_min -14
_diffrn_reflns_limit_l_max 54
_diffrn_reflns_limit_l_min -54
_diffrn_reflns_number 177227
_diffrn_reflns_point_group_measured_fraction_full 0.999
_diffrn_reflns_point_group_measured_fraction_max 0.989
_diffrn_reflns_theta_full 25.242
_diffrn_reflns_theta_max 28.719
_diffrn_reflns_theta_min 2.090
_exptl_absorpt_coefficient_mu 2.981
_exptl_absorpt_correction_T_max 0.575
_exptl_absorpt_correction_T_min 0.484
_exptl_absorpt_correction_type multi-scan
_exptl_absorpt_process_details MULTI-SCAN
_exptl_crystal_colour red
_exptl_crystal_density_diffrn 1.558
_exptl_crystal_description block
_exptl_crystal_F_000 3208
_exptl_crystal_size_max 0.48
_exptl_crystal_size_mid 0.20
_exptl_crystal_size_min 0.18
_refine_diff_density_max 1.234
_refine_diff_density_min -0.946
_refine_diff_density_rms 0.153
_refine_ls_extinction_method none
_refine_ls_goodness_of_fit_ref 1.009
_refine_ls_hydrogen_treatment constr
_refine_ls_matrix_type full
_refine_ls_number_parameters 815
_refine_ls_number_reflns 17412
_refine_ls_number_restraints 0
_refine_ls_restrained_S_all 1.009
_refine_ls_R_factor_all 0.1947
_refine_ls_R_factor_gt 0.0850
_refine_ls_shift/su_max 0.004
_refine_ls_shift/su_mean 0.001
_refine_ls_structure_factor_coef Fsqd
_refine_ls_weighting_details 'w=1/[\s^2^(Fo^2^)+(0.0094P)^2^+63.1949P] where P=(Fo^2^+2Fc^2^)/3'
_refine_ls_weighting_scheme calc
_refine_ls_wR_factor_gt 0.1083
_refine_ls_wR_factor_ref 0.1335
_reflns_Friedel_coverage 0.000
_reflns_number_gt 9110
_reflns_number_total 17412
_reflns_threshold_expression 'I > 2\s(I)'
_cod_data_source_file c7dt04007e2.cif
_cod_data_source_block Co-Br_complex
_cod_depositor_comments
;
The following automatic conversions were performed:

'_exptl_absorpt_correction_type' value 'MULTI-SCAN' changed to
'multi-scan' according to
/home/data/users/saulius/crontab/automatic-downloads/rss-feeds/RSC/lib/dictionaries/cif_core.dic
dictionary named 'cif_core.dic' version 2.4.2 from 2011-04-26.

Automatic conversion script
Id: cif_fix_values 4973 2017-02-22 13:04:09Z antanas 

 Adding full bibliography for 7045457--7045459.cif.
;
_cod_database_code 7045459
_shelx_space_group_comment
;
The symmetry employed for this shelxl refinement is uniquely defined
by the following loop, which should always be used as a source of
symmetry information in preference to the above space-group names.
They are only intended as comments.
;
_shelxl_version_number 2014/6

loop_
_space_group_symop_operation_xyz
'x, y, z'
'-x, y+1/2, -z+1/2'
'-x, -y, -z'
'x, -y-1/2, z-1/2'

loop_
_atom_site_label
_atom_site_type_symbol
_atom_site_fract_x
_atom_site_fract_y
_atom_site_fract_z
_atom_site_U_iso_or_equiv
_atom_site_adp_type
_atom_site_occupancy
_atom_site_site_symmetry_order
_atom_site_calc_flag
_atom_site_refinement_flags_posn
_atom_site_refinement_flags_adp
Br1 Br 0.34913(4) -0.18800(6) 0.16557(2) 0.01813(16) Uani 1 1 d . .
Br2 Br 0.17265(5) -0.12698(7) 0.07028(2) 0.02727(19) Uani 1 1 d . .
Co4 Co 0.28858(5) -0.05141(8) 0.11687(2) 0.0129(2) Uani 1 1 d . .
P3 P 0.24278(10) 0.12926(16) 0.13998(4) 0.0122(4) Uani 1 1 d . .
P4 P 0.40180(11) -0.01347(17) 0.09636(4) 0.0136(4) Uani 1 1 d . .
O1 O 0.4199(2) 0.1201(4) 0.16000(10) 0.0131(10) Uani 1 1 d . .
C117 C 0.4544(4) -0.1229(7) 0.04399(17) 0.0200(16) Uani 1 1 d . .
H117 H 0.4677 -0.0417 0.0389 0.024 Uiso 1 1 calc R U
C118 C 0.4205(4) -0.1433(6) 0.07067(16) 0.0146(15) Uani 1 1 d . .
C119 C 0.4009(4) -0.2640(6) 0.07773(16) 0.0178(15) Uani 1 1 d . .
H119 H 0.3779 -0.2775 0.0953 0.021 Uiso 1 1 calc R U
C120 C 0.4149(5) -0.3652(7) 0.05908(19) 0.0279(18) Uani 1 1 d . .
H120 H 0.4023 -0.4466 0.0643 0.033 Uiso 1 1 calc R U
C121 C 0.4477(5) -0.3452(7) 0.03263(18) 0.0272(18) Uani 1 1 d . .
H121 H 0.4562 -0.4132 0.0197 0.033 Uiso 1 1 calc R U
C122 C 0.4680(4) -0.2253(8) 0.02525(18) 0.0270(18) Uani 1 1 d . .
H122 H 0.4909 -0.2128 0.0076 0.032 Uiso 1 1 calc R U
C123 C 0.0859(4) 0.2079(7) 0.14256(18) 0.0223(16) Uani 1 1 d . .
H123 H 0.1006 0.2891 0.1382 0.027 Uiso 1 1 calc R U
C124 C 0.1409(4) 0.1088(6) 0.14525(15) 0.0137(14) Uani 1 1 d . .
C125 C 0.1185(4) -0.0131(6) 0.15191(16) 0.0174(16) Uani 1 1 d . .
H125 H 0.1552 -0.0802 0.1535 0.021 Uiso 1 1 calc R U
C126 C 0.0415(4) -0.0331(7) 0.15607(17) 0.0213(17) Uani 1 1 d . .
H126 H 0.0270 -0.1137 0.1611 0.026 Uiso 1 1 calc R U
C127 C -0.0138(4) 0.0649(7) 0.15286(17) 0.0215(16) Uani 1 1 d . .
H127 H -0.0661 0.0502 0.1550 0.026 Uiso 1 1 calc R U
C128 C 0.0084(4) 0.1853(7) 0.14644(17) 0.0237(17) Uani 1 1 d . .
H128 H -0.0287 0.2519 0.1447 0.028 Uiso 1 1 calc R U
C129 C 0.4356(4) 0.1795(7) 0.25095(17) 0.0245(18) Uani 1 1 d . .
H129 H 0.4749 0.1862 0.2735 0.029 Uiso 1 1 calc R U
C130 C 0.3508(5) 0.1971(7) 0.24571(18) 0.0294(19) Uani 1 1 d . .
H130 H 0.3345 0.2168 0.2649 0.035 Uiso 1 1 calc R U
C131 C 0.2902(4) 0.1860(7) 0.21285(17) 0.0220(16) Uani 1 1 d . .
H131 H 0.2334 0.1958 0.2098 0.026 Uiso 1 1 calc R U
C132 C 0.3157(4) 0.1600(6) 0.18421(16) 0.0145(15) Uani 1 1 d . .
C133 C 0.4008(4) 0.1450(6) 0.18994(16) 0.0137(14) Uani 1 1 d . .
C134 C 0.4625(4) 0.1522(6) 0.22319(16) 0.0175(15) Uani 1 1 d . .
C135 C 0.6381(4) 0.0140(7) 0.19499(18) 0.0213(16) Uani 1 1 d . .
H135 H 0.6852 0.0160 0.2154 0.026 Uiso 1 1 calc R U
C136 C 0.6443(4) -0.0418(7) 0.16510(17) 0.0219(17) Uani 1 1 d . .
H136 H 0.6955 -0.0761 0.1657 0.026 Uiso 1 1 calc R U
C137 C 0.5764(4) -0.0476(6) 0.13458(17) 0.0185(16) Uani 1 1 d . .
H137 H 0.5812 -0.0866 0.1147 0.022 Uiso 1 1 calc R U
C138 C 0.5000(4) 0.0053(6) 0.13347(16) 0.0127(14) Uani 1 1 d . .
C139 C 0.4971(4) 0.0638(6) 0.16361(16) 0.0107(14) Uani 1 1 d . .
C140 C 0.5626(4) 0.0679(6) 0.19534(17) 0.0183(15) Uani 1 1 d . .
C141 C 0.5557(4) 0.1290(7) 0.22835(16) 0.0182(16) Uani 1 1 d . .
C142 C 0.6026(4) 0.2561(7) 0.23504(18) 0.0277(18) Uani 1 1 d . .
H14D H 0.5986 0.2939 0.2560 0.042 Uiso 1 1 calc R U
H14E H 0.5777 0.3112 0.2154 0.042 Uiso 1 1 calc R U
H14F H 0.6608 0.2424 0.2379 0.042 Uiso 1 1 calc R U
C143 C 0.5947(4) 0.0422(7) 0.26038(18) 0.0293(19) Uani 1 1 d . .
H14A H 0.5634 -0.0352 0.2570 0.044 Uiso 1 1 calc R U
H14B H 0.5928 0.0834 0.2813 0.044 Uiso 1 1 calc R U
H14C H 0.6522 0.0243 0.2629 0.044 Uiso 1 1 calc R U
C144 C 0.2642(4) 0.3882(7) 0.13096(18) 0.0252(18) Uani 1 1 d . .
H144 H 0.2940 0.3913 0.1550 0.030 Uiso 1 1 calc R U
C145 C 0.2329(4) 0.2750(7) 0.11533(17) 0.0167(16) Uani 1 1 d . .
C146 C 0.1907(4) 0.2719(7) 0.07934(18) 0.0242(18) Uani 1 1 d . .
H146 H 0.1713 0.1953 0.0683 0.029 Uiso 1 1 calc R U
C147 C 0.1771(5) 0.3811(8) 0.0596(2) 0.038(2) Uani 1 1 d . .
H147 H 0.1471 0.3785 0.0356 0.045 Uiso 1 1 calc R U
C148 C 0.2081(5) 0.4941(8) 0.07573(19) 0.0298(19) Uani 1 1 d . .
H148 H 0.1994 0.5678 0.0625 0.036 Uiso 1 1 calc R U
C149 C 0.2516(4) 0.4985(7) 0.11100(19) 0.0250(17) Uani 1 1 d . .
H149 H 0.2727 0.5748 0.1217 0.030 Uiso 1 1 calc R U
C150 C 0.3103(5) 0.2300(8) 0.01497(19) 0.0310(19) Uani 1 1 d . .
H150 H 0.2614 0.2366 -0.0046 0.037 Uiso 1 1 calc R U
C151 C 0.3185(4) 0.1348(7) 0.03925(18) 0.0270(18) Uani 1 1 d . .
H151 H 0.2742 0.0791 0.0365 0.032 Uiso 1 1 calc R U
C152 C 0.3925(4) 0.1216(6) 0.06775(16) 0.0156(15) Uani 1 1 d . .
C153 C 0.4573(4) 0.2067(7) 0.07197(17) 0.0220(16) Uani 1 1 d . .
H153 H 0.5072 0.1989 0.0910 0.026 Uiso 1 1 calc R U
C154 C 0.4480(5) 0.3036(7) 0.04797(18) 0.0234(17) Uani 1 1 d . .
H154 H 0.4915 0.3611 0.0509 0.028 Uiso 1 1 calc R U
C155 C 0.3749(5) 0.3148(7) 0.01991(18) 0.0262(18) Uani 1 1 d . .
H155 H 0.3688 0.3805 0.0040 0.031 Uiso 1 1 calc R U
Br3 Br 0.85313(4) 0.79042(6) 0.16788(2) 0.01819(16) Uani 1 1 d . .
Br4 Br 0.67522(4) 0.73292(7) 0.07464(2) 0.02665(19) Uani 1 1 d . .
Co3 Co 0.79176(5) 0.65298(8) 0.11956(2) 0.0122(2) Uani 1 1 d . .
P5 P 0.74645(10) 0.47333(17) 0.14298(4) 0.0129(4) Uani 1 1 d . .
P6 P 0.90106(10) 0.61550(16) 0.09673(4) 0.0124(4) Uani 1 1 d . .
O3 O 0.9217(3) 0.4839(4) 0.16114(10) 0.0145(10) Uani 1 1 d . .
C1 C 0.9158(4) 0.7444(7) 0.06998(16) 0.0160(15) Uani 1 1 d . .
C79 C 1.0606(4) 0.4777(6) 0.22827(16) 0.0169(15) Uani 1 1 d . .
C80 C 1.0666(4) 0.5352(6) 0.19498(16) 0.0170(15) Uani 1 1 d . .
C81 C 1.1409(4) 0.5898(7) 0.19354(18) 0.0250(17) Uani 1 1 d . .
H81 H 1.1883 0.5903 0.2138 0.030 Uiso 1 1 calc R U
C82 C 1.1465(4) 0.6426(7) 0.16338(18) 0.0247(17) Uani 1 1 d . .
H82 H 1.1976 0.6748 0.1633 0.030 Uiso 1 1 calc R U
C83 C 1.1017(4) 0.5638(7) 0.26026(18) 0.0268(18) Uani 1 1 d . .
H83A H 1.0709 0.6416 0.2572 0.040 Uiso 1 1 calc R U
H83B H 1.1589 0.5810 0.2622 0.040 Uiso 1 1 calc R U
H83C H 1.1007 0.5225 0.2813 0.040 Uiso 1 1 calc R U
C84 C 0.9682(4) 0.4556(6) 0.22416(16) 0.0157(15) Uani 1 1 d . .
C85 C 0.8204(4) 0.4452(6) 0.18671(16) 0.0143(14) Uani 1 1 d . .
C86 C 0.7982(4) 0.4212(7) 0.21632(17) 0.0236(17) Uani 1 1 d . .
H86 H 0.7417 0.4112 0.2139 0.028 Uiso 1 1 calc R U
C87 C 0.9055(4) 0.4615(6) 0.19185(16) 0.0126(14) Uani 1 1 d . .
C88 C 0.8592(5) 0.4121(8) 0.24922(18) 0.0309(19) Uani 1 1 d . .
H88 H 0.8443 0.3941 0.2688 0.037 Uiso 1 1 calc R U
C89 C 0.9430(4) 0.4301(7) 0.25276(17) 0.0238(17) Uani 1 1 d . .
H89 H 0.9837 0.4249 0.2751 0.029 Uiso 1 1 calc R U
C90 C 0.9982(4) 0.5410(6) 0.16382(16) 0.0125(14) Uani 1 1 d . .
C91 C 1.0003(4) 0.5972(6) 0.13316(16) 0.0133(14) Uani 1 1 d . .
C92 C 1.0765(4) 0.6480(7) 0.13316(17) 0.0204(16) Uani 1 1 d . .
H92 H 1.0801 0.6853 0.1129 0.024 Uiso 1 1 calc R U
C93 C 1.1068(5) 0.3496(7) 0.23457(18) 0.0275(18) Uani 1 1 d . .
H93A H 1.1652 0.3626 0.2376 0.041 Uiso 1 1 calc R U
H93B H 1.0818 0.2955 0.2147 0.041 Uiso 1 1 calc R U
H93C H 1.1023 0.3109 0.2553 0.041 Uiso 1 1 calc R U
C94 C 0.9456(4) 0.7265(7) 0.04222(17) 0.0209(17) Uani 1 1 d . .
H94 H 0.9637 0.6470 0.0382 0.025 Uiso 1 1 calc R U
C95 C 0.9484(4) 0.8257(7) 0.02064(18) 0.0258(18) Uani 1 1 d . .
H95 H 0.9684 0.8126 0.0021 0.031 Uiso 1 1 calc R U
C96 C 0.9219(5) 0.9443(7) 0.02632(19) 0.0295(19) Uani 1 1 d . .
H96 H 0.9229 1.0106 0.0114 0.035 Uiso 1 1 calc R U
C97 C 0.8939(5) 0.9640(7) 0.0541(2) 0.035(2) Uani 1 1 d . .
H97 H 0.8772 1.0443 0.0584 0.042 Uiso 1 1 calc R U
C98 C 0.8906(4) 0.8646(7) 0.07592(18) 0.0241(17) Uani 1 1 d . .
H98 H 0.8714 0.8783 0.0946 0.029 Uiso 1 1 calc R U
C99 C 0.8156(4) 0.4703(7) 0.03947(17) 0.0243(17) Uani 1 1 d . .
H99 H 0.7724 0.5278 0.0370 0.029 Uiso 1 1 calc R U
C100 C 0.8048(5) 0.3749(7) 0.01495(18) 0.0300(19) Uani 1 1 d . .
H100 H 0.7545 0.3683 -0.0039 0.036 Uiso 1 1 calc R U
C101 C 0.9430(5) 0.2991(8) 0.0471(2) 0.038(2) Uani 1 1 d . .
H101 H 0.9856 0.2401 0.0499 0.045 Uiso 1 1 calc R U
C102 C 0.8689(5) 0.2900(7) 0.01871(19) 0.033(2) Uani 1 1 d . .
H102 H 0.8623 0.2264 0.0021 0.040 Uiso 1 1 calc R U
C103 C 0.8905(4) 0.4808(6) 0.06774(16) 0.0137(14) Uani 1 1 d . .
C104 C 0.9543(5) 0.3949(7) 0.07130(18) 0.0253(17) Uani 1 1 d . .
H104 H 1.0048 0.4017 0.0900 0.030 Uiso 1 1 calc R U
C105 C 0.7377(4) 0.3264(6) 0.11922(17) 0.0151(15) Uani 1 1 d . .
C106 C 0.6992(5) 0.3289(7) 0.08293(18) 0.0279(18) Uani 1 1 d . .
H106 H 0.6807 0.4055 0.0717 0.033 Uiso 1 1 calc R U
C107 C 0.6875(5) 0.2190(8) 0.06295(19) 0.034(2) Uani 1 1 d . .
H107 H 0.6611 0.2218 0.0386 0.041 Uiso 1 1 calc R U
C108 C 0.7156(5) 0.1055(7) 0.0798(2) 0.0297(19) Uani 1 1 d . .
H108 H 0.7082 0.0313 0.0668 0.036 Uiso 1 1 calc R U
C109 C 0.7548(4) 0.1028(8) 0.1159(2) 0.0298(19) Uani 1 1 d . .
H109 H 0.7739 0.0264 0.1271 0.036 Uiso 1 1 calc R U
C110 C 0.7658(4) 0.2111(6) 0.13542(19) 0.0202(16) Uani 1 1 d . .
H110 H 0.7922 0.2076 0.1597 0.024 Uiso 1 1 calc R U
C111 C 0.6440(4) 0.4923(6) 0.14814(16) 0.0135(15) Uani 1 1 d . .
C112 C 0.5880(4) 0.3934(7) 0.14429(17) 0.0194(16) Uani 1 1 d . .
H112 H 0.6030 0.3122 0.1400 0.023 Uiso 1 1 calc R U
C113 C 0.4883(4) 0.5352(7) 0.15452(16) 0.0207(16) Uani 1 1 d . .
H113 H 0.4363 0.5494 0.1570 0.025 Uiso 1 1 calc R U
C114 C 0.5450(4) 0.6354(7) 0.15867(17) 0.0215(16) Uani 1 1 d . .
H114 H 0.5304 0.7162 0.1635 0.026 Uiso 1 1 calc R U
C115 C 0.6223(4) 0.6130(7) 0.15549(17) 0.0218(17) Uani 1 1 d . .
H115 H 0.6604 0.6789 0.1583 0.026 Uiso 1 1 calc R U
C116 C 0.5090(4) 0.4163(7) 0.14688(18) 0.0220(17) Uani 1 1 d . .
H116 H 0.4703 0.3508 0.1434 0.026 Uiso 1 1 calc R U

loop_
_atom_site_aniso_label
_atom_site_aniso_U_11
_atom_site_aniso_U_22
_atom_site_aniso_U_33
_atom_site_aniso_U_23
_atom_site_aniso_U_13
_atom_site_aniso_U_12
Br1 0.0165(4) 0.0193(4) 0.0182(3) 0.0047(3) 0.0054(3) 0.0014(3)
Br2 0.0205(4) 0.0360(5) 0.0203(4) -0.0078(3) 0.0004(3) -0.0078(3)
Co4 0.0105(5) 0.0156(5) 0.0123(4) -0.0014(4) 0.0035(4) -0.0006(4)
P3 0.0082(9) 0.0135(10) 0.0137(8) -0.0019(7) 0.0024(7) 0.0006(7)
P4 0.0125(9) 0.0158(10) 0.0134(9) -0.0004(7) 0.0057(7) -0.0002(7)
O1 0.008(2) 0.020(3) 0.011(2) -0.0022(19) 0.0030(18) 0.0023(19)
C117 0.019(4) 0.024(4) 0.020(4) 0.001(3) 0.011(3) 0.008(3)
C118 0.011(3) 0.018(4) 0.011(3) 0.000(3) -0.001(3) 0.005(3)
C119 0.020(4) 0.019(4) 0.014(3) -0.004(3) 0.006(3) -0.001(3)
C120 0.037(5) 0.012(4) 0.031(4) -0.007(3) 0.007(4) 0.002(3)
C121 0.030(4) 0.027(5) 0.024(4) -0.015(3) 0.009(3) 0.005(3)
C122 0.025(4) 0.042(5) 0.017(4) -0.001(3) 0.010(3) 0.013(4)
C123 0.018(4) 0.022(4) 0.028(4) 0.001(3) 0.009(3) 0.001(3)
C124 0.012(3) 0.020(4) 0.008(3) -0.004(3) 0.002(3) -0.002(3)
C125 0.017(4) 0.013(4) 0.021(4) 0.002(3) 0.005(3) 0.006(3)
C126 0.014(4) 0.030(5) 0.019(4) 0.002(3) 0.005(3) 0.000(3)
C127 0.014(4) 0.029(5) 0.021(4) -0.009(3) 0.005(3) -0.005(3)
C128 0.016(4) 0.031(5) 0.026(4) -0.001(3) 0.009(3) 0.010(3)
C129 0.020(4) 0.039(5) 0.009(3) -0.004(3) -0.003(3) 0.009(3)
C130 0.027(4) 0.044(5) 0.020(4) -0.005(4) 0.012(3) 0.009(4)
C131 0.019(4) 0.025(4) 0.023(4) -0.004(3) 0.009(3) 0.009(3)
C132 0.012(3) 0.016(4) 0.015(3) -0.003(3) 0.004(3) 0.001(3)
C133 0.020(4) 0.010(4) 0.012(3) -0.002(3) 0.007(3) 0.000(3)
C134 0.016(4) 0.018(4) 0.016(4) 0.002(3) 0.003(3) -0.001(3)
C135 0.012(4) 0.026(4) 0.023(4) -0.004(3) 0.002(3) -0.003(3)
C136 0.009(4) 0.032(5) 0.025(4) -0.003(3) 0.007(3) -0.001(3)
C137 0.022(4) 0.015(4) 0.024(4) -0.003(3) 0.015(3) -0.001(3)
C138 0.006(3) 0.016(4) 0.014(3) 0.002(3) 0.001(3) -0.004(3)
C139 0.002(3) 0.012(4) 0.017(3) -0.001(3) 0.002(3) -0.002(3)
C140 0.010(3) 0.018(4) 0.027(4) 0.000(3) 0.006(3) -0.006(3)
C141 0.012(3) 0.024(4) 0.012(3) -0.006(3) -0.005(3) -0.006(3)
C142 0.026(4) 0.030(5) 0.024(4) -0.011(3) 0.004(3) -0.008(4)
C143 0.018(4) 0.041(5) 0.026(4) 0.005(4) 0.004(3) 0.010(4)
C144 0.016(4) 0.038(5) 0.019(4) -0.002(3) 0.002(3) 0.004(3)
C145 0.014(4) 0.018(4) 0.022(4) -0.006(3) 0.011(3) -0.002(3)
C146 0.031(5) 0.017(4) 0.021(4) 0.004(3) 0.005(3) -0.004(3)
C147 0.045(5) 0.037(6) 0.026(4) 0.001(4) 0.005(4) 0.002(4)
C148 0.028(4) 0.029(5) 0.032(5) 0.009(4) 0.010(4) -0.003(4)
C149 0.022(4) 0.016(4) 0.036(5) -0.001(3) 0.008(4) -0.002(3)
C150 0.020(4) 0.040(5) 0.025(4) 0.010(4) -0.004(3) 0.000(4)
C151 0.019(4) 0.032(5) 0.031(4) 0.008(4) 0.009(3) -0.004(3)
C152 0.015(4) 0.019(4) 0.014(3) -0.001(3) 0.007(3) 0.003(3)
C153 0.021(4) 0.025(4) 0.017(4) -0.004(3) 0.002(3) 0.002(3)
C154 0.034(5) 0.014(4) 0.025(4) -0.003(3) 0.014(4) -0.005(3)
C155 0.035(5) 0.024(5) 0.023(4) 0.009(3) 0.014(4) 0.005(3)
Br3 0.0183(4) 0.0181(4) 0.0177(3) -0.0050(3) 0.0056(3) -0.0011(3)
Br4 0.0178(4) 0.0364(5) 0.0210(4) 0.0064(3) 0.0006(3) 0.0086(3)
Co3 0.0109(4) 0.0138(5) 0.0124(4) 0.0007(4) 0.0045(4) 0.0002(4)
P5 0.0094(9) 0.0168(10) 0.0122(8) 0.0008(7) 0.0033(7) -0.0013(7)
P6 0.0129(9) 0.0121(10) 0.0131(8) 0.0014(7) 0.0054(7) 0.0016(7)
O3 0.014(2) 0.018(3) 0.013(2) -0.0001(19) 0.0058(19) -0.0006(19)
C1 0.016(4) 0.020(4) 0.012(3) 0.002(3) 0.005(3) 0.000(3)
C79 0.014(4) 0.023(4) 0.013(3) 0.001(3) 0.004(3) 0.004(3)
C80 0.015(4) 0.021(4) 0.015(3) -0.001(3) 0.006(3) -0.001(3)
C81 0.010(4) 0.035(5) 0.023(4) -0.002(3) -0.002(3) -0.005(3)
C82 0.010(4) 0.038(5) 0.027(4) 0.002(4) 0.008(3) 0.000(3)
C83 0.022(4) 0.028(5) 0.029(4) -0.001(3) 0.006(3) 0.000(3)
C84 0.017(4) 0.011(4) 0.020(4) 0.005(3) 0.007(3) -0.001(3)
C85 0.008(3) 0.016(4) 0.017(3) -0.002(3) 0.002(3) -0.004(3)
C86 0.017(4) 0.034(5) 0.022(4) 0.008(3) 0.009(3) -0.004(3)
C87 0.017(4) 0.009(4) 0.013(3) 0.000(3) 0.006(3) -0.002(3)
C88 0.026(4) 0.052(6) 0.015(4) 0.011(4) 0.008(3) -0.004(4)
C89 0.022(4) 0.034(5) 0.009(3) 0.001(3) -0.002(3) -0.002(3)
C90 0.011(3) 0.010(4) 0.018(3) -0.001(3) 0.006(3) 0.003(3)
C91 0.013(3) 0.013(4) 0.014(3) -0.001(3) 0.006(3) -0.001(3)
C92 0.019(4) 0.025(4) 0.019(4) 0.001(3) 0.007(3) 0.000(3)
C93 0.030(4) 0.028(5) 0.023(4) 0.005(3) 0.008(3) 0.017(4)
C94 0.025(4) 0.023(4) 0.016(4) 0.004(3) 0.008(3) 0.004(3)
C95 0.028(4) 0.037(5) 0.018(4) 0.003(3) 0.015(3) -0.006(4)
C96 0.033(5) 0.027(5) 0.029(4) 0.017(4) 0.012(4) 0.002(4)
C97 0.052(6) 0.021(5) 0.042(5) 0.008(4) 0.030(4) 0.013(4)
C98 0.034(4) 0.021(5) 0.024(4) 0.007(3) 0.018(3) 0.004(3)
C99 0.016(4) 0.028(5) 0.022(4) -0.005(3) -0.002(3) 0.002(3)
C100 0.028(4) 0.037(5) 0.020(4) -0.007(4) 0.002(3) -0.007(4)
C101 0.045(5) 0.026(5) 0.040(5) -0.008(4) 0.013(4) 0.016(4)
C102 0.052(6) 0.023(5) 0.024(4) -0.008(3) 0.012(4) 0.001(4)
C103 0.020(4) 0.008(4) 0.016(3) 0.000(3) 0.009(3) 0.001(3)
C104 0.027(4) 0.022(5) 0.025(4) -0.002(3) 0.007(3) 0.008(3)
C105 0.014(3) 0.014(4) 0.018(4) -0.003(3) 0.007(3) -0.006(3)
C106 0.035(5) 0.022(5) 0.024(4) 0.002(3) 0.006(4) -0.002(4)
C107 0.048(5) 0.031(5) 0.019(4) -0.006(4) 0.005(4) -0.003(4)
C108 0.027(4) 0.020(5) 0.048(5) -0.009(4) 0.020(4) -0.001(3)
C109 0.021(4) 0.021(5) 0.047(5) 0.008(4) 0.011(4) 0.008(3)
C110 0.021(4) 0.011(4) 0.029(4) 0.005(3) 0.008(3) 0.009(3)
C111 0.006(3) 0.019(4) 0.013(3) 0.001(3) 0.001(3) 0.005(3)
C112 0.018(4) 0.015(4) 0.026(4) -0.004(3) 0.009(3) -0.008(3)
C113 0.013(4) 0.035(5) 0.016(4) 0.005(3) 0.007(3) 0.002(3)
C114 0.027(4) 0.014(4) 0.026(4) 0.001(3) 0.012(3) 0.005(3)
C115 0.014(4) 0.029(5) 0.025(4) 0.001(3) 0.010(3) 0.000(3)
C116 0.010(4) 0.025(5) 0.029(4) -0.001(3) 0.006(3) -0.002(3)

loop_
_atom_type_symbol
_atom_type_description
_atom_type_scat_dispersion_real
_atom_type_scat_dispersion_imag
_atom_type_scat_source
C C 0.0033 0.0016 'International Tables Vol C Tables 4.2.6.8 and 6.1.1.4'
H H 0.0000 0.0000 'International Tables Vol C Tables 4.2.6.8 and 6.1.1.4'
Br Br -0.2901 2.4595 'International Tables Vol C Tables 4.2.6.8 and 6.1.1.4'
Co Co 0.3494 0.9721 'International Tables Vol C Tables 4.2.6.8 and 6.1.1.4'
O O 0.0106 0.0060 'International Tables Vol C Tables 4.2.6.8 and 6.1.1.4'
P P 0.1023 0.0942 'International Tables Vol C Tables 4.2.6.8 and 6.1.1.4'

loop_
_geom_angle_atom_site_label_1
_geom_angle_atom_site_label_2
_geom_angle_atom_site_label_3
_geom_angle
Br2 Co4 P4 109.26(6)
Br2 Co4 P3 107.27(6)
P4 Co4 P3 114.32(7)
Br2 Co4 Br1 117.52(5)
P4 Co4 Br1 102.91(6)
P3 Co4 Br1 105.78(5)
C124 P3 C132 104.8(3)
C124 P3 C145 104.6(3)
C132 P3 C145 106.9(3)
C124 P3 Co4 113.5(2)
C132 P3 Co4 109.2(2)
C145 P3 Co4 116.9(2)
C118 P4 C152 103.2(3)
C118 P4 C138 105.4(3)
C152 P4 C138 107.1(3)
C118 P4 Co4 113.0(2)
C152 P4 Co4 117.0(2)
C138 P4 Co4 110.3(2)
C133 O1 C139 118.6(5)
C122 C117 C118 119.2(7)
C122 C117 H117 120.4
C118 C117 H117 120.4
C119 C118 C117 119.6(6)
C119 C118 P4 119.1(5)
C117 C118 P4 121.4(5)
C118 C119 C120 120.8(6)
C118 C119 H119 119.6
C120 C119 H119 119.6
C119 C120 C121 119.6(7)
C119 C120 H120 120.2
C121 C120 H120 120.2
C122 C121 C120 120.4(7)
C122 C121 H121 119.8
C120 C121 H121 119.8
C121 C122 C117 120.4(7)
C121 C122 H122 119.8
C117 C122 H122 119.8
C128 C123 C124 119.6(7)
C128 C123 H123 120.2
C124 C123 H123 120.2
C123 C124 C125 120.0(6)
C123 C124 P3 122.5(5)
C125 C124 P3 117.5(5)
C126 C125 C124 119.4(6)
C126 C125 H125 120.3
C124 C125 H125 120.3
C127 C126 C125 120.6(7)
C127 C126 H126 119.7
C125 C126 H126 119.7
C126 C127 C128 119.9(6)
C126 C127 H127 120.1
C128 C127 H127 120.1
C123 C128 C127 120.4(7)
C123 C128 H128 119.8
C127 C128 H128 119.8
C130 C129 C134 121.0(6)
C130 C129 H129 119.5
C134 C129 H129 119.5
C129 C130 C131 121.6(6)
C129 C130 H130 119.2
C131 C130 H130 119.2
C130 C131 C132 118.6(6)
C130 C131 H131 120.7
C132 C131 H131 120.7
C131 C132 C133 118.8(6)
C131 C132 P3 123.7(5)
C133 C132 P3 117.3(5)
C134 C133 C132 123.1(6)
C134 C133 O1 122.3(6)
C132 C133 O1 114.5(5)
C133 C134 C129 116.8(6)
C133 C134 C141 121.1(6)
C129 C134 C141 122.1(6)
C136 C135 C140 121.6(6)
C136 C135 H135 119.2
C140 C135 H135 119.2
C137 C136 C135 121.1(6)
C137 C136 H136 119.4
C135 C136 H136 119.4
C136 C137 C138 119.5(6)
C136 C137 H137 120.2
C138 C137 H137 120.2
C137 C138 C139 117.6(6)
C137 C138 P4 123.6(5)
C139 C138 P4 118.4(5)
C140 C139 C138 125.1(6)
C140 C139 O1 120.5(5)
C138 C139 O1 114.4(5)
C139 C140 C135 114.9(6)
C139 C140 C141 123.4(6)
C135 C140 C141 121.6(6)
C134 C141 C140 109.3(5)
C134 C141 C143 109.5(5)
C140 C141 C143 110.0(6)
C134 C141 C142 109.0(6)
C140 C141 C142 109.7(6)
C143 C141 C142 109.2(5)
C141 C142 H14D 109.5
C141 C142 H14E 109.5
H14D C142 H14E 109.5
C141 C142 H14F 109.5
H14D C142 H14F 109.5
H14E C142 H14F 109.5
C141 C143 H14A 109.5
C141 C143 H14B 109.5
H14A C143 H14B 109.5
C141 C143 H14C 109.5
H14A C143 H14C 109.5
H14B C143 H14C 109.5
C145 C144 C149 120.5(6)
C145 C144 H144 119.8
C149 C144 H144 119.8
C146 C145 C144 118.9(7)
C146 C145 P3 118.3(5)
C144 C145 P3 122.8(5)
C145 C146 C147 120.8(7)
C145 C146 H146 119.6
C147 C146 H146 119.6
C148 C147 C146 119.6(7)
C148 C147 H147 120.2
C146 C147 H147 120.2
C149 C148 C147 120.4(7)
C149 C148 H148 119.8
C147 C148 H148 119.8
C148 C149 C144 119.9(7)
C148 C149 H149 120.1
C144 C149 H149 120.1
C155 C150 C151 119.5(7)
C155 C150 H150 120.3
C151 C150 H150 120.2
C152 C151 C150 120.5(7)
C152 C151 H151 119.7
C150 C151 H151 119.7
C151 C152 C153 119.1(6)
C151 C152 P4 117.8(5)
C153 C152 P4 123.0(5)
C154 C153 C152 120.1(6)
C154 C153 H153 119.9
C152 C153 H153 119.9
C155 C154 C153 120.0(7)
C155 C154 H154 120.0
C153 C154 H154 120.0
C154 C155 C150 120.7(7)
C154 C155 H155 119.6
C150 C155 H155 119.6
Br4 Co3 P6 108.73(6)
Br4 Co3 P5 107.54(6)
P6 Co3 P5 115.03(7)
Br4 Co3 Br3 115.63(5)
P6 Co3 Br3 104.17(6)
P5 Co3 Br3 105.96(5)
C85 P5 C105 106.3(3)
C85 P5 C111 105.8(3)
C105 P5 C111 104.3(3)
C85 P5 Co3 108.3(2)
C105 P5 Co3 117.4(2)
C111 P5 Co3 113.9(2)
C1 P6 C91 106.6(3)
C1 P6 C103 102.2(3)
C91 P6 C103 107.3(3)
C1 P6 Co3 113.0(2)
C91 P6 Co3 109.2(2)
C103 P6 Co3 117.8(2)
C87 O3 C90 117.8(5)
C94 C1 C98 118.8(6)
C94 C1 P6 122.7(5)
C98 C1 P6 118.4(5)
C80 C79 C84 109.9(5)
C80 C79 C93 108.6(5)
C84 C79 C93 108.8(6)
C80 C79 C83 111.1(6)
C84 C79 C83 109.3(5)
C93 C79 C83 109.0(5)
C90 C80 C81 115.0(6)
C90 C80 C79 122.5(6)
C81 C80 C79 122.5(6)
C82 C81 C80 122.6(6)
C82 C81 H81 118.7
C80 C81 H81 118.7
C92 C82 C81 120.3(6)
C92 C82 H82 119.8
C81 C82 H82 119.8
C79 C83 H83A 109.5
C79 C83 H83B 109.5
H83A C83 H83B 109.5
C79 C83 H83C 109.5
H83A C83 H83C 109.5
H83B C83 H83C 109.5
C87 C84 C89 116.4(6)
C87 C84 C79 121.5(6)
C89 C84 C79 122.1(6)
C87 C85 C86 117.5(6)
C87 C85 P5 117.4(5)
C86 C85 P5 124.8(5)
C88 C86 C85 120.5(6)
C88 C86 H86 119.7
C85 C86 H86 119.7
O3 C87 C84 122.5(6)
O3 C87 C85 113.5(5)
C84 C87 C85 123.9(6)
C89 C88 C86 119.4(6)
C89 C88 H88 120.3
C86 C88 H88 120.3
C88 C89 C84 122.2(6)
C88 C89 H89 118.9
C84 C89 H89 118.9
C80 C90 O3 120.8(6)
C80 C90 C91 124.1(6)
O3 C90 C91 115.0(5)
C92 C91 C90 118.1(6)
C92 C91 P6 123.5(5)
C90 C91 P6 118.0(5)
C82 C92 C91 119.6(6)
C82 C92 H92 120.2
C91 C92 H92 120.2
C79 C93 H93A 109.5
C79 C93 H93B 109.5
H93A C93 H93B 109.5
C79 C93 H93C 109.5
H93A C93 H93C 109.5
H93B C93 H93C 109.5
C1 C94 C95 120.5(7)
C1 C94 H94 119.8
C95 C94 H94 119.8
C94 C95 C96 120.4(7)
C94 C95 H95 119.8
C96 C95 H95 119.8
C97 C96 C95 119.7(7)
C97 C96 H96 120.1
C95 C96 H96 120.1
C96 C97 C98 120.2(7)
C96 C97 H97 119.9
C98 C97 H97 119.9
C1 C98 C97 120.4(6)
C1 C98 H98 119.8
C97 C98 H98 119.8
C100 C99 C103 120.6(7)
C100 C99 H99 119.7
C103 C99 H99 119.7
C102 C100 C99 119.5(7)
C102 C100 H100 120.2
C99 C100 H100 120.2
C104 C101 C102 120.4(7)
C104 C101 H101 119.8
C102 C101 H101 119.8
C101 C102 C100 120.1(7)
C101 C102 H102 120.0
C100 C102 H102 120.0
C104 C103 C99 119.4(6)
C104 C103 P6 123.4(5)
C99 C103 P6 117.1(5)
C101 C104 C103 120.0(7)
C101 C104 H104 120.0
C103 C104 H104 120.0
C106 C105 C110 118.4(6)
C106 C105 P5 117.9(5)
C110 C105 P5 123.6(5)
C105 C106 C107 121.3(7)
C105 C106 H106 119.4
C107 C106 H106 119.4
C108 C107 C106 119.1(7)
C108 C107 H107 120.5
C106 C107 H107 120.5
C109 C108 C107 119.8(7)
C109 C108 H108 120.1
C107 C108 H108 120.1
C108 C109 C110 120.8(7)
C108 C109 H109 119.6
C110 C109 H109 119.6
C109 C110 C105 120.6(7)
C109 C110 H110 119.7
C105 C110 H110 119.7
C115 C111 C112 120.2(6)
C115 C111 P5 117.0(5)
C112 C111 P5 122.8(5)
C111 C112 C116 119.6(7)
C111 C112 H112 120.2
C116 C112 H112 120.2
C116 C113 C114 120.6(6)
C116 C113 H113 119.7
C114 C113 H113 119.7
C115 C114 C113 119.2(7)
C115 C114 H114 120.4
C113 C114 H114 120.4
C114 C115 C111 120.4(7)
C114 C115 H115 119.8
C111 C115 H115 119.8
C113 C116 C112 120.0(7)
C113 C116 H116 120.0
C112 C116 H116 120.0

loop_
_geom_bond_atom_site_label_1
_geom_bond_atom_site_label_2
_geom_bond_distance
Br1 Co4 2.3751(11)
Br2 Co4 2.3456(11)
Co4 P4 2.3632(19)
Co4 P3 2.3731(19)
P3 C124 1.818(6)
P3 C132 1.821(6)
P3 C145 1.815(7)
P4 C118 1.815(7)
P4 C152 1.813(7)
P4 C138 1.828(6)
O1 C133 1.380(7)
O1 C139 1.396(7)
C117 C122 1.386(9)
C117 C118 1.399(9)
C117 H117 0.9300
C118 C119 1.377(9)
C119 C120 1.377(9)
C119 H119 0.9300
C120 C121 1.378(10)
C120 H120 0.9300
C121 C122 1.376(10)
C121 H121 0.9300
C122 H122 0.9300
C123 C128 1.390(9)
C123 C124 1.382(9)
C123 H123 0.9300
C124 C125 1.397(9)
C125 C126 1.384(9)
C125 H125 0.9300
C126 C127 1.373(9)
C126 H126 0.9300
C127 C128 1.380(10)
C127 H127 0.9300
C128 H128 0.9300
C129 C130 1.386(9)
C129 C134 1.377(9)
C129 H129 0.9300
C130 C131 1.377(9)
C130 H130 0.9300
C131 C132 1.393(9)
C131 H131 0.9300
C132 C133 1.386(9)
C133 C134 1.393(9)
C134 C141 1.535(9)
C135 C136 1.381(9)
C135 C140 1.401(9)
C135 H135 0.9300
C136 C137 1.369(9)
C136 H136 0.9300
C137 C138 1.393(9)
C137 H137 0.9300
C138 C139 1.382(8)
C139 C140 1.379(8)
C140 C141 1.523(9)
C141 C143 1.541(9)
C141 C142 1.539(9)
C142 H14D 0.9600
C142 H14E 0.9600
C142 H14F 0.9600
C143 H14A 0.9600
C143 H14B 0.9600
C143 H14C 0.9600
C144 C145 1.375(10)
C144 C149 1.395(10)
C144 H144 0.9300
C145 C146 1.384(9)
C146 C147 1.380(10)
C146 H146 0.9300
C147 C148 1.379(11)
C147 H147 0.9300
C148 C149 1.363(10)
C148 H148 0.9300
C149 H149 0.9300
C150 C155 1.375(10)
C150 C151 1.381(10)
C150 H150 0.9300
C151 C152 1.387(9)
C151 H151 0.9300
C152 C153 1.383(9)
C153 C154 1.384(9)
C153 H153 0.9300
C154 C155 1.366(10)
C154 H154 0.9300
C155 H155 0.9300
Br3 Co3 2.3725(11)
Br4 Co3 2.3336(11)
Co3 P6 2.3614(18)
Co3 P5 2.3669(19)
P5 C85 1.807(6)
P5 C105 1.809(7)
P5 C111 1.824(6)
P6 C1 1.812(7)
P6 C91 1.825(6)
P6 C103 1.817(6)
O3 C87 1.380(7)
O3 C90 1.396(7)
C1 C94 1.390(9)
C1 C98 1.390(10)
C79 C80 1.511(9)
C79 C84 1.530(9)
C79 C93 1.543(9)
C79 C83 1.541(9)
C80 C90 1.389(9)
C80 C81 1.401(9)
C81 C82 1.373(9)
C81 H81 0.9300
C82 C92 1.380(9)
C82 H82 0.9300
C83 H83A 0.9600
C83 H83B 0.9600
C83 H83C 0.9600
C84 C87 1.373(9)
C84 C89 1.388(9)
C85 C87 1.390(8)
C85 C86 1.395(9)
C86 C88 1.380(9)
C86 H86 0.9300
C88 C89 1.384(9)
C88 H88 0.9300
C89 H89 0.9300
C90 C91 1.387(8)
C91 C92 1.394(9)
C92 H92 0.9300
C93 H93A 0.9600
C93 H93B 0.9600
C93 H93C 0.9600
C94 C95 1.377(9)
C94 H94 0.9300
C95 C96 1.381(10)
C95 H95 0.9300
C96 C97 1.376(10)
C96 H96 0.9300
C97 C98 1.387(10)
C97 H97 0.9300
C98 H98 0.9300
C99 C100 1.383(10)
C99 C103 1.389(9)
C99 H99 0.9300
C100 C102 1.376(10)
C100 H100 0.9300
C101 C104 1.377(10)
C101 C102 1.383(10)
C101 H101 0.9300
C102 H102 0.9300
C103 C104 1.380(9)
C104 H104 0.9300
C105 C106 1.387(9)
C105 C110 1.391(9)
C106 C107 1.393(10)
C106 H106 0.9300
C107 C108 1.384(11)
C107 H107 0.9300
C108 C109 1.382(10)
C108 H108 0.9300
C109 C110 1.369(10)
C109 H109 0.9300
C110 H110 0.9300
C111 C115 1.390(9)
C111 C112 1.384(9)
C112 C116 1.395(9)
C112 H112 0.9300
C113 C116 1.371(10)
C113 C114 1.401(9)
C113 H113 0.9300
C114 C115 1.377(9)
C114 H114 0.9300
C115 H115 0.9300
C116 H116 0.9300

loop_
_geom_torsion_atom_site_label_1
_geom_torsion_atom_site_label_2
_geom_torsion_atom_site_label_3
_geom_torsion_atom_site_label_4
_geom_torsion
C122 C117 C118 C119 -0.3(10)
C122 C117 C118 P4 179.6(5)
C152 P4 C118 C119 -156.6(5)
C138 P4 C118 C119 91.2(5)
Co4 P4 C118 C119 -29.4(6)
C152 P4 C118 C117 23.5(6)
C138 P4 C118 C117 -88.7(6)
Co4 P4 C118 C117 150.7(5)
C117 C118 C119 C120 0.6(10)
P4 C118 C119 C120 -179.3(5)
C118 C119 C120 C121 -1.0(11)
C119 C120 C121 C122 1.3(11)
C120 C121 C122 C117 -1.0(11)
C118 C117 C122 C121 0.5(10)
C128 C123 C124 C125 -0.1(10)
C128 C123 C124 P3 179.2(5)
C132 P3 C124 C123 91.0(6)
C145 P3 C124 C123 -21.3(6)
Co4 P3 C124 C123 -149.9(5)
C132 P3 C124 C125 -89.7(5)
C145 P3 C124 C125 158.0(5)
Co4 P3 C124 C125 29.4(5)
C123 C124 C125 C126 -0.6(10)
P3 C124 C125 C126 -179.9(5)
C124 C125 C126 C127 1.6(10)
C125 C126 C127 C128 -1.9(10)
C124 C123 C128 C127 -0.1(10)
C126 C127 C128 C123 1.1(10)
C134 C129 C130 C131 1.1(12)
C129 C130 C131 C132 -1.8(11)
C130 C131 C132 C133 0.7(10)
C130 C131 C132 P3 174.4(6)
C124 P3 C132 C131 -11.3(7)
C145 P3 C132 C131 99.4(6)
Co4 P3 C132 C131 -133.3(5)
C124 P3 C132 C133 162.5(5)
C145 P3 C132 C133 -86.8(6)
Co4 P3 C132 C133 40.6(6)
C131 C132 C133 C134 1.2(10)
P3 C132 C133 C134 -172.9(5)
C131 C132 C133 O1 -179.7(6)
P3 C132 C133 O1 6.2(8)
C139 O1 C133 C134 19.7(9)
C139 O1 C133 C132 -159.3(6)
C132 C133 C134 C129 -2.0(10)
O1 C133 C134 C129 179.0(6)
C132 C133 C134 C141 177.3(6)
O1 C133 C134 C141 -1.7(10)
C130 C129 C134 C133 0.8(11)
C130 C129 C134 C141 -178.5(7)
C140 C135 C136 C137 -0.5(11)
C135 C136 C137 C138 0.9(11)
C136 C137 C138 C139 1.1(10)
C136 C137 C138 P4 -172.0(5)
C118 P4 C138 C137 15.5(6)
C152 P4 C138 C137 -93.9(6)
Co4 P4 C138 C137 137.8(5)
C118 P4 C138 C139 -157.4(5)
C152 P4 C138 C139 93.2(5)
Co4 P4 C138 C139 -35.2(6)
C137 C138 C139 C140 -3.8(10)
P4 C138 C139 C140 169.6(5)
C137 C138 C139 O1 176.9(5)
P4 C138 C139 O1 -9.7(8)
C133 O1 C139 C140 -19.7(8)
C133 O1 C139 C138 159.7(5)
C138 C139 C140 C135 4.1(10)
O1 C139 C140 C135 -176.6(6)
C138 C139 C140 C141 -177.5(6)
O1 C139 C140 C141 1.7(10)
C136 C135 C140 C139 -1.9(10)
C136 C135 C140 C141 179.8(7)
C133 C134 C141 C140 -14.2(9)
C129 C134 C141 C140 165.0(7)
C133 C134 C141 C143 -134.8(7)
C129 C134 C141 C143 44.4(9)
C133 C134 C141 C142 105.7(7)
C129 C134 C141 C142 -75.0(8)
C139 C140 C141 C134 14.3(9)
C135 C140 C141 C134 -167.5(6)
C139 C140 C141 C143 134.6(7)
C135 C140 C141 C143 -47.1(9)
C139 C140 C141 C142 -105.2(7)
C135 C140 C141 C142 73.0(8)
C149 C144 C145 C146 1.7(10)
C149 C144 C145 P3 -177.1(5)
C124 P3 C145 C146 -78.7(6)
C132 P3 C145 C146 170.5(5)
Co4 P3 C145 C146 47.8(6)
C124 P3 C145 C144 100.2(6)
C132 P3 C145 C144 -10.6(7)
Co4 P3 C145 C144 -133.3(5)
C144 C145 C146 C147 -2.7(11)
P3 C145 C146 C147 176.2(6)
C145 C146 C147 C148 2.1(12)
C146 C147 C148 C149 -0.5(12)
C147 C148 C149 C144 -0.4(11)
C145 C144 C149 C148 -0.2(11)
C155 C150 C151 C152 -2.4(11)
C150 C151 C152 C153 1.4(11)
C150 C151 C152 P4 -174.9(6)
C118 P4 C152 C151 75.1(6)
C138 P4 C152 C151 -174.0(5)
Co4 P4 C152 C151 -49.7(6)
C118 P4 C152 C153 -101.1(6)
C138 P4 C152 C153 9.9(6)
Co4 P4 C152 C153 134.2(5)
C151 C152 C153 C154 0.0(10)
P4 C152 C153 C154 176.1(5)
C152 C153 C154 C155 -0.4(10)
C153 C154 C155 C150 -0.5(11)
C151 C150 C155 C154 1.9(12)
C91 P6 C1 C94 89.8(6)
C103 P6 C1 C94 -22.7(6)
Co3 P6 C1 C94 -150.3(5)
C91 P6 C1 C98 -95.0(6)
C103 P6 C1 C98 152.5(6)
Co3 P6 C1 C98 24.9(6)
C84 C79 C80 C90 -11.9(9)
C93 C79 C80 C90 107.0(7)
C83 C79 C80 C90 -133.1(7)
C84 C79 C80 C81 166.3(6)
C93 C79 C80 C81 -74.8(8)
C83 C79 C80 C81 45.1(9)
C90 C80 C81 C82 -1.4(11)
C79 C80 C81 C82 -179.8(7)
C80 C81 C82 C92 2.5(12)
C80 C79 C84 C87 13.7(9)
C93 C79 C84 C87 -105.1(7)
C83 C79 C84 C87 135.9(6)
C80 C79 C84 C89 -165.6(6)
C93 C79 C84 C89 75.6(8)
C83 C79 C84 C89 -43.4(9)
C105 P5 C85 C87 86.6(6)
C111 P5 C85 C87 -162.9(5)
Co3 P5 C85 C87 -40.3(6)
C105 P5 C85 C86 -100.3(6)
C111 P5 C85 C86 10.2(7)
Co3 P5 C85 C86 132.8(6)
C87 C85 C86 C88 -1.0(11)
P5 C85 C86 C88 -174.1(6)
C90 O3 C87 C84 -20.6(8)
C90 O3 C87 C85 159.6(5)
C89 C84 C87 O3 -178.8(6)
C79 C84 C87 O3 1.8(10)
C89 C84 C87 C85 0.9(10)
C79 C84 C87 C85 -178.4(6)
C86 C85 C87 O3 179.5(6)
P5 C85 C87 O3 -6.8(7)
C86 C85 C87 C84 -0.2(10)
P5 C85 C87 C84 173.4(5)
C85 C86 C88 C89 1.5(12)
C86 C88 C89 C84 -0.8(12)
C87 C84 C89 C88 -0.4(11)
C79 C84 C89 C88 178.9(7)
C81 C80 C90 O3 176.4(6)
C79 C80 C90 O3 -5.3(10)
C81 C80 C90 C91 -0.9(10)
C79 C80 C90 C91 177.5(6)
C87 O3 C90 C80 22.3(8)
C87 O3 C90 C91 -160.2(5)
C80 C90 C91 C92 2.0(10)
O3 C90 C91 C92 -175.4(6)
C80 C90 C91 P6 -171.6(5)
O3 C90 C91 P6 11.0(8)
C1 P6 C91 C92 -17.0(7)
C103 P6 C91 C92 91.9(6)
Co3 P6 C91 C92 -139.4(5)
C1 P6 C91 C90 156.2(5)
C103 P6 C91 C90 -94.9(5)
Co3 P6 C91 C90 33.8(6)
C81 C82 C92 C91 -1.3(11)
C90 C91 C92 C82 -0.9(10)
P6 C91 C92 C82 172.3(5)
C98 C1 C94 C95 -1.2(10)
P6 C1 C94 C95 174.0(5)
C1 C94 C95 C96 0.1(11)
C94 C95 C96 C97 1.3(12)
C95 C96 C97 C98 -1.5(12)
C94 C1 C98 C97 1.0(11)
P6 C1 C98 C97 -174.4(6)
C96 C97 C98 C1 0.4(12)
C103 C99 C100 C102 0.1(11)
C104 C101 C102 C100 -1.7(13)
C99 C100 C102 C101 0.9(12)
C100 C99 C103 C104 -0.2(11)
C100 C99 C103 P6 175.9(6)
C1 P6 C103 C104 102.9(6)
C91 P6 C103 C104 -9.0(7)
Co3 P6 C103 C104 -132.6(5)
C1 P6 C103 C99 -73.0(6)
C91 P6 C103 C99 175.0(5)
Co3 P6 C103 C99 51.5(6)
C102 C101 C104 C103 1.6(12)
C99 C103 C104 C101 -0.6(11)
P6 C103 C104 C101 -176.4(6)
C85 P5 C105 C106 -166.4(5)
C111 P5 C105 C106 82.1(6)
Co3 P5 C105 C106 -45.1(6)
C85 P5 C105 C110 15.2(7)
C111 P5 C105 C110 -96.4(6)
Co3 P5 C105 C110 136.5(5)
C110 C105 C106 C107 0.8(11)
P5 C105 C106 C107 -177.7(6)
C105 C106 C107 C108 -0.5(12)
C106 C107 C108 C109 -0.1(12)
C107 C108 C109 C110 0.4(11)
C108 C109 C110 C105 0.0(11)
C106 C105 C110 C109 -0.5(10)
P5 C105 C110 C109 177.9(5)
C85 P5 C111 C115 87.5(5)
C105 P5 C111 C115 -160.5(5)
Co3 P5 C111 C115 -31.3(6)
C85 P5 C111 C112 -93.9(6)
C105 P5 C111 C112 18.0(6)
Co3 P5 C111 C112 147.2(5)
C115 C111 C112 C116 1.7(10)
P5 C111 C112 C116 -176.8(5)
C116 C113 C114 C115 -0.9(10)
C113 C114 C115 C111 0.2(10)
C112 C111 C115 C114 -0.6(10)
P5 C111 C115 C114 178.0(5)
C114 C113 C116 C112 2.0(10)
C111 C112 C116 C113 -2.4(10)
